data_7249248
loop_
_publ_author_name
'Janeck&#xfd;, Luk&#xe1;&#x161;'
'Klepet&#xe1;&#x159;ov&#xe1;, Blanka'
'Beier, Petr'

_publ_section_title
;
 Transformation of 5-acylated <i>N</i>-fluoroalkyl-1,2,3-triazoles to
 trifluoromethylated ring-fused isoquinolines, 1,3-oxazines, and
 1,3-oxazin-6-ones <i>via</i> ketenimines.
;
_journal_issue 37
_journal_name_full 'RSC advances'
_journal_page_first 26938
_journal_page_last 26942
_journal_paper_doi 10.1039/d4ra04794j
_journal_volume 14
_journal_year 2024
_chemical_formula_moiety 'C15 H8 F3 N O2 S'
_chemical_formula_sum 'C15 H8 F3 N O2 S'
_chemical_formula_weight 323.29
_chemical_name_systematic 5-phenyl-4-(thiophen-2-yl)-2-(trifluoromethyl)-6H-1,3-oxazin-6-one
_space_group_crystal_system monoclinic
_space_group_IT_number 14
_space_group_name_Hall '-P 2ybc'
_space_group_name_H-M_alt 'P 1 21/c 1'
_atom_sites_solution_hydrogens difmap
_atom_sites_solution_primary other
_audit_update_record
;
2024-08-02 deposited with the CCDC.	2024-08-12 downloaded from the CCDC.
;
_cell_angle_alpha 90
_cell_angle_beta 109.1605(11)
_cell_angle_gamma 90
_cell_formula_units_Z 4
_cell_length_a 11.2617(4)
_cell_length_b 14.3039(5)
_cell_length_c 9.1250(3)
_cell_measurement_reflns_used 9996
_cell_measurement_temperature 180
_cell_measurement_theta_max 70.0287
_cell_measurement_theta_min 4.1558
_cell_volume 1388.48(8)
_computing_cell_refinement 'Apex2 (Bruker AXS, 2006)'
_computing_data_collection 'Apex2 (Bruker AXS, 2006)'
_computing_data_reduction 'Apex2 (Bruker AXS, 2006)'
_computing_molecular_graphics 'CAMERON (Watkin et al., 1996)'
_computing_publication_material 'CRYSTALS (Betteridge et al., 2003)'
_computing_structure_refinement 'CRYSTALS (Betteridge et al., 2003)'
_computing_structure_solution 'Superflip (Palatinus & Chapuis, 2007)'
_diffrn_ambient_temperature 180
_diffrn_measured_fraction_theta_full 1.000
_diffrn_measured_fraction_theta_max 1.000
_diffrn_measurement_device Area
_diffrn_measurement_device_type 'Bruker Kappa Apex2'
_diffrn_measurement_method '\f & \w scans'
_diffrn_radiation_monochromator graphite
_diffrn_radiation_probe x-ray
_diffrn_radiation_type 'Cu K\a'
_diffrn_radiation_wavelength 1.54178
_diffrn_reflns_av_R_equivalents 0.033
_diffrn_reflns_av_unetI/netI 0.048
_diffrn_reflns_limit_h_max 13
_diffrn_reflns_limit_h_min -13
_diffrn_reflns_limit_k_max 15
_diffrn_reflns_limit_k_min -17
_diffrn_reflns_limit_l_max 11
_diffrn_reflns_limit_l_min -11
_diffrn_reflns_number 32093
_diffrn_reflns_theta_full 70.075
_diffrn_reflns_theta_max 70.075
_diffrn_reflns_theta_min 4.156
_diffrn_standards_number 0
_exptl_absorpt_coefficient_mu 2.477
_exptl_absorpt_correction_T_max 0.93
_exptl_absorpt_correction_T_min 0.75
_exptl_absorpt_correction_type multi-scan
_exptl_absorpt_process_details 'SADABS (Siemens, 1996)'
_exptl_crystal_colour colorless
_exptl_crystal_density_diffrn 1.546
_exptl_crystal_density_meas ?
_exptl_crystal_density_method 'not measured'
_exptl_crystal_description plate
_exptl_crystal_F_000 656
_exptl_crystal_size_max 0.572
_exptl_crystal_size_mid 0.516
_exptl_crystal_size_min 0.030
_refine_diff_density_max 0.23
_refine_diff_density_min -0.28
_refine_ls_extinction_method None
_refine_ls_goodness_of_fit_ref 0.9336
_refine_ls_hydrogen_treatment constr
_refine_ls_matrix_type full
_refine_ls_number_parameters 218
_refine_ls_number_reflns 2637
_refine_ls_number_restraints 14
_refine_ls_R_factor_all 0.0298
_refine_ls_R_factor_gt 0.0284
_refine_ls_shift/su_max 0.0004784
_refine_ls_shift/su_mean 0.0000485
_refine_ls_structure_factor_coef Fsqd
_refine_ls_weighting_details
;
 Method= Modified Sheldrick 
 w=1/[\s^2^(F^2^) + ( 0.04P)^2^ + 0.55P] 
 ,where P=(max(Fo^2^,0) + 2Fc^2^)/3 
;
_refine_ls_weighting_scheme calc
_refine_ls_wR_factor_all 0.0738
_refine_ls_wR_factor_gt 0.0719
_refine_ls_wR_factor_ref 0.0738
_reflns_limit_h_max 12
_reflns_limit_h_min -13
_reflns_limit_k_max 17
_reflns_limit_k_min 0
_reflns_limit_l_max 11
_reflns_limit_l_min 0
_reflns_number_gt 2497
_reflns_number_total 2637
_reflns_threshold_expression I>2.0\s(I)
_oxford_diffrn_Wilson_B_factor 2.37
_oxford_diffrn_Wilson_scale 26.91
_oxford_refine_ls_scale 0.20519(14)
_cod_data_source_file d4ra04794j2.cif
_cod_data_source_block I_CCDC2
_cod_depositor_comments
;
The following automatic conversions were performed:

data item '_exptl_crystal_density_meas' value 'not measured' was
changed to '?' -- the value is perceived as not measured.

Automatic conversion script
Id: cif_fix_values 8170 2020-07-09 18:12:32Z antanas 
;
_cod_original_sg_symbol_H-M 'P 21/c'
_cod_database_code 7249248
_oxford_refine_reflns_threshold_expression I>-3.0\s(I)
_refine_ls_r_factor_ref 0.0298
_reflns_number_all 2637

loop_
_symmetry_equiv_pos_as_xyz
x,y,z
-x,-y,-z
x,-y+1/2,z+1/2
-x,y+1/2,-z+1/2

loop_
_atom_site_label
_atom_site_type_symbol
_atom_site_fract_x
_atom_site_fract_y
_atom_site_fract_z
_atom_site_U_iso_or_equiv
_atom_site_occupancy
_atom_site_adp_type
_atom_site_refinement_flags_posn
_atom_site_refinement_flags_adp
_atom_site_refinement_flags_occupancy
_atom_site_disorder_assembly
_atom_site_disorder_group
_atom_site_attached_hydrogens
C2 C 0.37178(11) 0.60374(8) 0.42181(13) 0.0249 1.0000 Uani . U . . . .
C6 C 0.45441(11) 0.62210(8) 0.33168(13) 0.0237 1.0000 Uani . . . . . .
N7 N 0.57731(9) 0.64436(7) 0.42595(11) 0.0264 1.0000 Uani . . . . . .
C8 C 0.65559(11) 0.66284(8) 0.35807(14) 0.0270 1.0000 Uani . . . . . .
O9 O 0.63778(8) 0.66293(7) 0.20528(10) 0.0319 1.0000 Uani . . . . . .
C10 C 0.51727(11) 0.64052(9) 0.10251(14) 0.0288 1.0000 Uani . . . . . .
C11 C 0.42258(11) 0.62006(8) 0.17368(13) 0.0242 1.0000 Uani . . . . . .
C12 C 0.29508(11) 0.59970(8) 0.06289(13) 0.0241 1.0000 Uani . . . . . .
C13 C 0.25581(12) 0.50846(9) 0.02201(14) 0.0293 1.0000 Uani . . . . . .
C14 C 0.13724(13) 0.49189(9) -0.08425(15) 0.0350 1.0000 Uani . . . . . .
C15 C 0.05840(12) 0.56538(10) -0.15029(16) 0.0378 1.0000 Uani . . . . . .
C16 C 0.09753(13) 0.65612(10) -0.11061(17) 0.0398 1.0000 Uani . . . . . .
C17 C 0.21552(12) 0.67341(9) -0.00478(16) 0.0333 1.0000 Uani . . . . . .
O18 O 0.50597(9) 0.64076(8) -0.03272(10) 0.0407 1.0000 Uani . . . . . .
C19 C 0.78818(12) 0.69375(10) 0.44877(15) 0.0337 1.0000 Uani . . . . . .
F20 F 0.80383(8) 0.78335(6) 0.42216(12) 0.0529 1.0000 Uani . . . . . .
F21 F 0.81344(8) 0.68251(8) 0.59902(10) 0.0553 1.0000 Uani . . . . . .
F22 F 0.87327(7) 0.64614(7) 0.40684(11) 0.0501 1.0000 Uani . . . . . .
H131 H 0.3103 0.4589 0.0671 0.0341 1.0000 Uiso R . . . . .
H141 H 0.1098 0.4309 -0.1098 0.0415 1.0000 Uiso R . . . . .
H151 H -0.0214 0.5539 -0.2213 0.0448 1.0000 Uiso R . . . . .
H161 H 0.0445 0.7067 -0.1573 0.0481 1.0000 Uiso R . . . . .
H171 H 0.2417 0.7341 0.0250 0.0408 1.0000 Uiso R . . . . .
C3 C 0.29865(13) 0.58353(9) 0.64443(15) 0.0330 1.0000 Uani . U . . . .
C1 C 0.20313(13) 0.56986(9) 0.50929(16) 0.0360 1.0000 Uani . . . . . .
S10 S 0.43694(6) 0.61137(5) 0.62109(6) 0.0264 0.827(2) Uani . . P 1 2 .
C4 C 0.4043(13) 0.6016(11) 0.5836(18) 0.0423 0.173(2) Uani . U P 1 1 .
C40 C 0.2460(5) 0.5820(5) 0.3802(7) 0.0374 0.827(2) Uani . . P 1 2 .
S41 S 0.2172(7) 0.5796(7) 0.3477(9) 0.0354 0.173(2) Uani . . P 1 1 .
H31 H 0.2995 0.5877 0.7469 0.0381 0.173(2) Uiso R . P 1 1 .
H32 H 0.2900 0.5789 0.7434 0.0390 0.827(2) Uiso R . P 1 2 .
H11 H 0.1255 0.5512 0.5153 0.0430 0.173(2) Uiso R . P 1 1 .
H12 H 0.1193 0.5565 0.5015 0.0429 0.827(2) Uiso R . P 1 2 .
H41 H 0.4868 0.5961 0.6480 0.0430 0.173(2) Uiso R . P 1 1 .
H401 H 0.1908 0.5712 0.2706 0.0384 0.827(2) Uiso R . P 1 2 .

loop_
_atom_site_aniso_label
_atom_site_aniso_U_11
_atom_site_aniso_U_22
_atom_site_aniso_U_33
_atom_site_aniso_U_23
_atom_site_aniso_U_13
_atom_site_aniso_U_12
C2 0.0264(6) 0.0275(6) 0.0209(5) -0.0015(4) 0.0078(5) -0.0002(4)
C6 0.0225(5) 0.0243(5) 0.0233(5) -0.0009(4) 0.0062(4) 0.0010(4)
N7 0.0231(5) 0.0318(5) 0.0226(5) -0.0019(4) 0.0053(4) 0.0002(4)
C8 0.0244(6) 0.0312(6) 0.0246(6) -0.0012(5) 0.0069(5) 0.0015(5)
O9 0.0234(4) 0.0480(5) 0.0245(4) -0.0003(4) 0.0082(3) -0.0042(4)
C10 0.0241(6) 0.0374(6) 0.0241(6) -0.0003(5) 0.0068(5) 0.0010(5)
C11 0.0238(6) 0.0263(6) 0.0222(6) 0.0000(4) 0.0072(5) 0.0009(4)
C12 0.0233(6) 0.0313(6) 0.0182(5) -0.0006(4) 0.0076(4) -0.0003(4)
C13 0.0322(6) 0.0305(6) 0.0250(6) 0.0008(5) 0.0092(5) 0.0009(5)
C14 0.0368(7) 0.0359(7) 0.0304(6) -0.0045(5) 0.0082(5) -0.0113(5)
C15 0.0258(6) 0.0511(8) 0.0317(6) 0.0002(6) 0.0027(5) -0.0077(5)
C16 0.0272(6) 0.0416(7) 0.0442(8) 0.0061(6) 0.0027(6) 0.0040(6)
C17 0.0284(6) 0.0299(6) 0.0379(7) -0.0003(5) 0.0061(5) -0.0002(5)
O18 0.0323(5) 0.0692(7) 0.0218(5) -0.0004(4) 0.0105(4) -0.0034(5)
C19 0.0256(6) 0.0413(7) 0.0325(7) -0.0045(5) 0.0073(5) -0.0017(5)
F20 0.0420(5) 0.0417(5) 0.0676(6) -0.0073(4) 0.0079(4) -0.0126(4)
F21 0.0322(4) 0.0958(7) 0.0299(4) -0.0027(4) -0.0009(3) -0.0094(4)
F22 0.0235(4) 0.0626(6) 0.0627(6) -0.0159(4) 0.0121(4) 0.0006(4)
C3 0.0408(7) 0.0350(6) 0.0280(6) 0.0026(5) 0.0178(5) 0.0004(5)
C1 0.0343(7) 0.0392(7) 0.0385(7) -0.0037(6) 0.0174(6) -0.0074(5)
S10 0.0272(3) 0.0351(3) 0.0172(3) 0.00231(18) 0.0078(2) 0.0025(2)
C4 0.031(5) 0.032(4) 0.046(6) -0.004(4) -0.011(4) 0.007(4)
C40 0.045(3) 0.0415(15) 0.026(2) -0.0065(15) 0.0122(19) -0.0065(18)
S41 0.038(3) 0.0476(16) 0.026(3) -0.0095(17) 0.018(2) -0.0150(18)

loop_
_atom_type_symbol
_atom_type_scat_dispersion_real
_atom_type_scat_dispersion_imag
_atom_type_scat_Cromer_Mann_a1
_atom_type_scat_Cromer_Mann_b1
_atom_type_scat_Cromer_Mann_a2
_atom_type_scat_Cromer_Mann_b2
_atom_type_scat_Cromer_Mann_a3
_atom_type_scat_Cromer_Mann_b3
_atom_type_scat_Cromer_Mann_a4
_atom_type_scat_Cromer_Mann_b4
_atom_type_scat_Cromer_Mann_c
_atom_type_scat_source
C 0.0181 0.0091 2.3100 20.8439 1.0200 10.2075 1.5886 0.5687 0.8650 51.6512 0.2156 'International Tables Vol C 4.2.6.8 and 6.1.1.4'
H 0.0000 0.0000 0.4930 10.5109 0.3229 26.1257 0.1402 3.1424 0.0408 57.7998 0.0030 'International Tables Vol C 4.2.6.8 and 6.1.1.4'
N 0.0311 0.0180 12.2126 0.0057 3.1322 9.8933 2.0125 28.9975 1.1663 0.5826 -11.5290 'International Tables Vol C 4.2.6.8 and 6.1.1.4'
O 0.0492 0.0322 3.0485 13.2771 2.2868 5.7011 1.5463 0.3239 0.8670 32.9089 0.2508 'International Tables Vol C 4.2.6.8 and 6.1.1.4'
F 0.0727 0.0534 3.5392 10.2825 2.6412 4.2944 1.5170 0.2615 1.0243 26.1476 0.2776 'International Tables Vol C 4.2.6.8 and 6.1.1.4'
S 0.3331 0.5567 6.9053 1.4679 5.2034 22.2151 1.4379 0.2536 1.5863 56.1720 0.8669 'International Tables Vol C 4.2.6.8 and 6.1.1.4'

loop_
_geom_angle_atom_site_label_1
_geom_angle_site_symmetry_1
_geom_angle_atom_site_label_2
_geom_angle_site_symmetry_2
_geom_angle_atom_site_label_3
_geom_angle_site_symmetry_3
_geom_angle
_geom_angle_publ_flag
C6 . C2 . C4 . 127.3(6) yes
C6 . C2 . S41 . 125.4(3) yes
C4 . C2 . S41 . 107.3(7) yes
C6 . C2 . S10 . 117.04(9) yes
C6 . C2 . C40 . 132.6(3) yes
S10 . C2 . C40 . 110.4(3) yes
C2 . C6 . N7 . 112.29(10) yes
C2 . C6 . C11 . 126.71(11) yes
N7 . C6 . C11 . 121.00(11) yes
C6 . N7 . C8 . 116.99(10) yes
N7 . C8 . O9 . 128.36(11) yes
N7 . C8 . C19 . 121.01(11) yes
O9 . C8 . C19 . 110.57(10) yes
C8 . O9 . C10 . 118.28(9) yes
O9 . C10 . C11 . 115.92(10) yes
O9 . C10 . O18 . 115.96(11) yes
C11 . C10 . O18 . 128.11(11) yes
C10 . C11 . C6 . 119.45(11) yes
C10 . C11 . C12 . 115.02(10) yes
C6 . C11 . C12 . 125.52(11) yes
C11 . C12 . C13 . 121.15(11) yes
C11 . C12 . C17 . 119.39(10) yes
C13 . C12 . C17 . 119.42(11) yes
C12 . C13 . C14 . 119.75(12) yes
C12 . C13 . H131 . 119.2 no
C14 . C13 . H131 . 121.1 no
C13 . C14 . C15 . 120.53(12) yes
C13 . C14 . H141 . 120.0 no
C15 . C14 . H141 . 119.5 no
C14 . C15 . C16 . 119.83(12) yes
C14 . C15 . H151 . 120.3 no
C16 . C15 . H151 . 119.9 no
C15 . C16 . C17 . 120.11(13) yes
C15 . C16 . H161 . 120.1 no
C17 . C16 . H161 . 119.8 no
C12 . C17 . C16 . 120.36(12) yes
C12 . C17 . H171 . 118.8 no
C16 . C17 . H171 . 120.8 no
C8 . C19 . F20 . 110.36(11) yes
C8 . C19 . F21 . 111.75(11) yes
F20 . C19 . F21 . 108.21(11) yes
C8 . C19 . F22 . 111.54(10) yes
F20 . C19 . F22 . 106.89(11) yes
F21 . C19 . F22 . 107.90(11) yes
C1 . C3 . C4 . 100.3(5) yes
C1 . C3 . H31 . 131.5 no
C4 . C3 . H31 . 127.9 no
C1 . C3 . S10 . 114.09(10) yes
C1 . C3 . H32 . 124.0 no
S10 . C3 . H32 . 121.9 no
C3 . C1 . S41 . 123.8(3) yes
C3 . C1 . H11 . 117.8 no
S41 . C1 . H11 . 118.4 no
C3 . C1 . C40 . 110.6(2) yes
C3 . C1 . H12 . 124.9 no
C40 . C1 . H12 . 124.5 no
C2 . S10 . C3 . 91.56(6) yes
C3 . C4 . C2 . 115.6(9) yes
C3 . C4 . H41 . 120.4 no
C2 . C4 . H41 . 122.1 no
C1 . C40 . C2 . 113.4(4) yes
C1 . C40 . H401 . 122.6 no
C2 . C40 . H401 . 123.8 no
C2 . S41 . C1 . 93.0(4) yes

loop_
_geom_bond_atom_site_label_1
_geom_bond_site_symmetry_1
_geom_bond_atom_site_label_2
_geom_bond_site_symmetry_2
_geom_bond_distance
_geom_bond_publ_flag
C2 . C6 . 1.4538(16) yes
C2 . C4 . 1.400(16) yes
C2 . S41 . 1.684(8) yes
C2 . C6 . 1.4538(16) yes
C2 . S10 . 1.7266(12) yes
C2 . C40 . 1.376(6) yes
C6 . N7 . 1.4055(15) yes
C6 . C11 . 1.3671(16) yes
N7 . C8 . 1.2606(16) yes
C8 . O9 . 1.3418(15) yes
C8 . C19 . 1.5163(17) yes
O9 . C10 . 1.4102(14) yes
C10 . C11 . 1.4488(17) yes
C10 . O18 . 1.1983(15) yes
C11 . C12 . 1.4885(16) yes
C12 . C13 . 1.3891(17) yes
C12 . C17 . 1.3902(17) yes
C13 . C14 . 1.3891(18) yes
C13 . H131 . 0.940 no
C14 . C15 . 1.380(2) yes
C14 . H141 . 0.929 no
C15 . C16 . 1.380(2) yes
C15 . H151 . 0.934 no
C16 . C17 . 1.3846(18) yes
C16 . H161 . 0.946 no
C17 . H171 . 0.928 no
C19 . F20 . 1.3268(16) yes
C19 . F21 . 1.3155(16) yes
C19 . F22 . 1.3300(15) yes
C3 . C1 . 1.3584(19) yes
C3 . C4 . 1.491(17) yes
C3 . H31 . 0.934 no
C3 . C1 . 1.3584(19) yes
C3 . S10 . 1.6874(14) yes
C3 . H32 . 0.942 no
C1 . S41 . 1.540(8) yes
C1 . H11 . 0.932 no
C1 . C40 . 1.423(7) yes
C1 . H12 . 0.943 no
C4 . H41 . 0.925 no
C40 . H401 . 1.001 no
